data_7153558
loop_
_publ_author_name
'Duplan, Vincent'
'Serba, Christelle'
'Garcia, Jose'
'Valot, Ga\"elle'
'Barluenga, Sofia'
'Hoerl\'e, M\'elanie'
'Cuendet, Muriel'
'Winssinger, Nicolas'

_publ_section_title
;
 Synthesis of sesquiterpene-inspired derivatives designed for covalent
 binding and their inhibition of the NF-\kB pathway.
;
_journal_issue 2
_journal_name_full 'Organic &amp; biomolecular chemistry'
_journal_page_first 370
_journal_page_last 375
_journal_paper_doi 10.1039/c3ob42049c
_journal_volume 12
_journal_year 2014
_chemical_formula_moiety 'C12 H20 O3, 0.5(H2 O)'
_chemical_formula_sum 'C12 H21 O3.5'
_chemical_formula_weight 221.29
_chemical_name_systematic
;
 ?
;
_space_group_IT_number 15
_symmetry_cell_setting monoclinic
_symmetry_space_group_name_Hall '-C 2yc'
_symmetry_space_group_name_H-M 'C 1 2/c 1'
_atom_sites_solution_hydrogens geom
_atom_sites_solution_primary direct
_atom_sites_solution_secondary difmap
_audit_creation_method SHELXL-97
_cell_angle_alpha 90.00
_cell_angle_beta 108.536(2)
_cell_angle_gamma 90.00
_cell_formula_units_Z 8
_cell_length_a 25.6423(13)
_cell_length_b 6.0433(3)
_cell_length_c 16.8338(9)
_cell_measurement_reflns_used 2620
_cell_measurement_temperature 173(2)
_cell_measurement_theta_max 27.36
_cell_measurement_theta_min 3.35
_cell_volume 2473.3(2)
_computing_cell_refinement 'Bruker SAINT'
_computing_data_collection 'Bruker APEX2'
_computing_data_reduction 'Bruker SAINT'
_computing_molecular_graphics 'Bruker SHELXTL'
_computing_publication_material 'Bruker SHELXTL'
_computing_structure_refinement 'SHELXL-97 (Sheldrick, 1997)'
_computing_structure_solution 'SHELXS-97 (Sheldrick, 2008)'
_diffrn_ambient_temperature 173(2)
_diffrn_measured_fraction_theta_full 0.998
_diffrn_measured_fraction_theta_max 0.998
_diffrn_measurement_device_type 'Bruker APEX-II CCD'
_diffrn_measurement_method '\f and \w scans'
_diffrn_radiation_monochromator graphite
_diffrn_radiation_source 'fine-focus sealed tube'
_diffrn_radiation_type MoK\a
_diffrn_radiation_wavelength 0.71073
_diffrn_reflns_av_R_equivalents 0.0278
_diffrn_reflns_av_sigmaI/netI 0.0297
_diffrn_reflns_limit_h_max 32
_diffrn_reflns_limit_h_min -33
_diffrn_reflns_limit_k_max 7
_diffrn_reflns_limit_k_min -7
_diffrn_reflns_limit_l_max 20
_diffrn_reflns_limit_l_min -21
_diffrn_reflns_number 8412
_diffrn_reflns_theta_full 27.53
_diffrn_reflns_theta_max 27.53
_diffrn_reflns_theta_min 1.68
_exptl_absorpt_coefficient_mu 0.086
_exptl_absorpt_correction_T_max 0.9957
_exptl_absorpt_correction_T_min 0.9625
_exptl_absorpt_correction_type multi-scan
_exptl_absorpt_process_details sadabs
_exptl_crystal_colour colourless
_exptl_crystal_density_diffrn 1.189
_exptl_crystal_density_method 'not measured'
_exptl_crystal_description plate
_exptl_crystal_F_000 968
_exptl_crystal_size_max 0.45
_exptl_crystal_size_mid 0.40
_exptl_crystal_size_min 0.05
_refine_diff_density_max 0.312
_refine_diff_density_min -0.186
_refine_diff_density_rms 0.038
_refine_ls_extinction_method none
_refine_ls_goodness_of_fit_ref 1.011
_refine_ls_hydrogen_treatment mixed
_refine_ls_matrix_type full
_refine_ls_number_parameters 159
_refine_ls_number_reflns 2835
_refine_ls_number_restraints 0
_refine_ls_restrained_S_all 1.011
_refine_ls_R_factor_all 0.0565
_refine_ls_R_factor_gt 0.0386
_refine_ls_shift/su_max 0.000
_refine_ls_shift/su_mean 0.000
_refine_ls_structure_factor_coef Fsqd
_refine_ls_weighting_details 'calc w=1/[\s^2^(Fo^2^)+(0.0529P)^2^+0.9210P] where P=(Fo^2^+2Fc^2^)/3'
_refine_ls_weighting_scheme calc
_refine_ls_wR_factor_gt 0.0952
_refine_ls_wR_factor_ref 0.1034
_reflns_number_gt 2152
_reflns_number_total 2835
_reflns_threshold_expression I>2sigma(I)
_cod_data_source_file c3ob42049c.txt
_cod_data_source_block nwsb100723
_cod_depositor_comments
;
The following automatic conversions were performed:

'_symmetry_cell_setting' value 'Monoclinic' changed to 'monoclinic'
according to
/usr/data/users/saulius/automatic-downloads/current/RSC/lib/dictionaries/cif_core.dic
dictionary named 'cif_core.dic' version 2.4.2 from 2011-04-26.

Automatic conversion script
Id: cif_fix_values 2281 2013-09-26 08:29:07Z andrius 

2018-03-15
Z value and formula fixed to values more according to usual
chemical conventions.                 miguel
;
_cod_original_formula_sum 'C24 H42 O7'
_cod_original_formula_weight 442.58
_cod_original_formula_moiety '2(C12 H20 O3), H2 O'
_cod_original_formula_units_Z 4
_cod_original_sg_symbol_H-M 'C 2/c'
_cod_database_code 7153558

loop_
_symmetry_equiv_pos_as_xyz
'x, y, z'
'-x, y, -z+1/2'
'x+1/2, y+1/2, z'
'-x+1/2, y+1/2, -z+1/2'
'-x, -y, -z'
'x, -y, z-1/2'
'-x+1/2, -y+1/2, -z'
'x+1/2, -y+1/2, z-1/2'

loop_
_atom_site_label
_atom_site_type_symbol
_atom_site_fract_x
_atom_site_fract_y
_atom_site_fract_z
_atom_site_U_iso_or_equiv
_atom_site_adp_type
_atom_site_occupancy
_atom_site_symmetry_multiplicity
_atom_site_calc_flag
_atom_site_refinement_flags
C1 C 0.34102(5) 0.5874(2) -0.01799(7) 0.0233(3) Uani 1 1 d .
H1 H 0.3240 0.7317 -0.0418 0.028 Uiso 1 1 calc R
C2 C 0.30735(5) 0.4913(2) 0.03602(8) 0.0269(3) Uani 1 1 d .
H2A H 0.2705 0.5604 0.0203 0.032 Uiso 1 1 calc R
H2B H 0.3027 0.3295 0.0274 0.032 Uiso 1 1 calc R
C3 C 0.33955(5) 0.5423(2) 0.12797(8) 0.0262(3) Uani 1 1 d .
H3A H 0.3149 0.6044 0.1572 0.031 Uiso 1 1 calc R
H3B H 0.3570 0.4066 0.1576 0.031 Uiso 1 1 calc R
C4 C 0.38317(5) 0.7115(2) 0.12493(8) 0.0223(3) Uani 1 1 d .
C5 C 0.39785(5) 0.6361(2) 0.04637(7) 0.0208(3) Uani 1 1 d .
C6 C 0.43174(5) 0.8007(2) 0.01636(8) 0.0276(3) Uani 1 1 d .
H6 H 0.4420 0.9347 0.0468 0.033 Uiso 1 1 calc R
C7 C 0.44806(5) 0.7692(2) -0.04998(8) 0.0295(3) Uani 1 1 d .
H7 H 0.4701 0.8815 -0.0628 0.035 Uiso 1 1 calc R
C8 C 0.43469(5) 0.5712(2) -0.10640(8) 0.0262(3) Uani 1 1 d .
H8 H 0.4514 0.4368 -0.0734 0.031 Uiso 1 1 calc R
C9 C 0.37310(5) 0.5330(3) -0.14690(8) 0.0331(3) Uani 1 1 d .
H9A H 0.3679 0.4320 -0.1951 0.040 Uiso 1 1 calc R
H9B H 0.3559 0.6762 -0.1695 0.040 Uiso 1 1 calc R
C10 C 0.34173(5) 0.4372(3) -0.09096(8) 0.0298(3) Uani 1 1 d .
H10 H 0.3596 0.2945 -0.0670 0.036 Uiso 1 1 calc R
C11 C 0.36070(6) 0.9459(2) 0.11862(9) 0.0317(3) Uani 1 1 d .
H11A H 0.3510 0.9805 0.1690 0.048 Uiso 1 1 calc R
H11B H 0.3279 0.9581 0.0692 0.048 Uiso 1 1 calc R
H11C H 0.3887 1.0503 0.1136 0.048 Uiso 1 1 calc R
C12 C 0.28275(6) 0.3861(4) -0.14673(10) 0.0527(5) Uani 1 1 d .
H12A H 0.2625 0.3152 -0.1131 0.079 Uiso 1 1 calc R
H12B H 0.2838 0.2865 -0.1921 0.079 Uiso 1 1 calc R
H12C H 0.2643 0.5241 -0.1706 0.079 Uiso 1 1 calc R
O1 O 0.43035(4) 0.69171(17) 0.19880(5) 0.0275(2) Uani 1 1 d .
O2 O 0.42541(4) 0.42691(15) 0.06469(6) 0.0262(2) Uani 1 1 d .
O3 O 0.46037(4) 0.60895(18) -0.17045(6) 0.0316(2) Uani 1 1 d .
O4 O 0.5000 0.9445(2) -0.2500 0.0321(3) Uani 1 2 d S
H3O H 0.4478(7) 0.513(3) -0.2094(12) 0.050(5) Uiso 1 1 d .
H1O H 0.4499(8) 0.811(4) 0.2071(12) 0.059(6) Uiso 1 1 d .
H2O H 0.4563(7) 0.449(3) 0.1042(12) 0.046(5) Uiso 1 1 d .
H1W H 0.4853(8) 0.857(3) -0.2222(12) 0.056(6) Uiso 1 1 d .

loop_
_atom_site_aniso_label
_atom_site_aniso_U_11
_atom_site_aniso_U_22
_atom_site_aniso_U_33
_atom_site_aniso_U_23
_atom_site_aniso_U_13
_atom_site_aniso_U_12
C1 0.0182(5) 0.0285(7) 0.0228(6) 0.0029(5) 0.0061(4) -0.0023(5)
C2 0.0201(6) 0.0325(7) 0.0288(7) 0.0019(5) 0.0085(5) -0.0037(5)
C3 0.0276(6) 0.0278(7) 0.0265(6) 0.0001(5) 0.0134(5) -0.0028(5)
C4 0.0224(6) 0.0239(6) 0.0217(6) 0.0001(5) 0.0085(5) -0.0001(5)
C5 0.0192(5) 0.0216(6) 0.0222(6) 0.0001(5) 0.0073(4) -0.0010(5)
C6 0.0260(6) 0.0302(7) 0.0281(7) -0.0054(6) 0.0106(5) -0.0098(6)
C7 0.0264(6) 0.0345(8) 0.0306(7) -0.0035(6) 0.0132(5) -0.0121(6)
C8 0.0238(6) 0.0344(7) 0.0235(6) -0.0019(5) 0.0119(5) -0.0053(5)
C9 0.0270(6) 0.0500(9) 0.0227(7) -0.0060(6) 0.0085(5) -0.0112(6)
C10 0.0232(6) 0.0409(8) 0.0251(6) -0.0064(6) 0.0072(5) -0.0117(6)
C11 0.0329(7) 0.0260(7) 0.0391(8) -0.0015(6) 0.0155(6) 0.0037(6)
C12 0.0334(8) 0.0913(14) 0.0327(8) -0.0152(9) 0.0097(6) -0.0297(9)
O1 0.0290(5) 0.0290(5) 0.0219(4) -0.0001(4) 0.0044(4) -0.0042(4)
O2 0.0216(4) 0.0259(5) 0.0287(5) -0.0035(4) 0.0048(4) 0.0029(4)
O3 0.0311(5) 0.0415(6) 0.0271(5) -0.0079(5) 0.0164(4) -0.0108(4)
O4 0.0378(8) 0.0260(7) 0.0340(8) 0.000 0.0133(6) 0.000

loop_
_atom_type_symbol
_atom_type_description
_atom_type_scat_dispersion_real
_atom_type_scat_dispersion_imag
_atom_type_scat_source
C C 0.0033 0.0016 'International Tables Vol C Tables 4.2.6.8 and 6.1.1.4'
H H 0.0000 0.0000 'International Tables Vol C Tables 4.2.6.8 and 6.1.1.4'
O O 0.0106 0.0060 'International Tables Vol C Tables 4.2.6.8 and 6.1.1.4'

loop_
_geom_angle_atom_site_label_1
_geom_angle_atom_site_label_2
_geom_angle_atom_site_label_3
_geom_angle
C10 C1 C5 115.26(10)
C10 C1 C2 113.48(11)
C5 C1 C2 103.72(9)
C10 C1 H1 108.0
C5 C1 H1 108.0
C2 C1 H1 108.0
C3 C2 C1 107.10(10)
C3 C2 H2A 110.3
C1 C2 H2A 110.3
C3 C2 H2B 110.3
C1 C2 H2B 110.3
H2A C2 H2B 108.5
C4 C3 C2 105.39(10)
C4 C3 H3A 110.7
C2 C3 H3A 110.7
C4 C3 H3B 110.7
C2 C3 H3B 110.7
H3A C3 H3B 108.8
O1 C4 C11 109.52(10)
O1 C4 C3 109.80(10)
C11 C4 C3 111.13(10)
O1 C4 C5 110.28(9)
C11 C4 C5 113.77(11)
C3 C4 C5 102.12(10)
O2 C5 C6 110.88(10)
O2 C5 C1 105.91(10)
C6 C5 C1 113.97(10)
O2 C5 C4 108.17(10)
C6 C5 C4 114.34(10)
C1 C5 C4 102.90(9)
C7 C6 C5 123.86(12)
C7 C6 H6 118.1
C5 C6 H6 118.1
C6 C7 C8 125.37(12)
C6 C7 H7 117.3
C8 C7 H7 117.3
O3 C8 C7 106.22(10)
O3 C8 C9 110.00(10)
C7 C8 C9 113.56(11)
O3 C8 H8 109.0
C7 C8 H8 109.0
C9 C8 H8 109.0
C8 C9 C10 116.96(11)
C8 C9 H9A 108.1
C10 C9 H9A 108.1
C8 C9 H9B 108.1
C10 C9 H9B 108.1
H9A C9 H9B 107.3
C1 C10 C9 114.27(11)
C1 C10 C12 110.41(11)
C9 C10 C12 107.90(11)
C1 C10 H10 108.0
C9 C10 H10 108.0
C12 C10 H10 108.0
C4 C11 H11A 109.5
C4 C11 H11B 109.5
H11A C11 H11B 109.5
C4 C11 H11C 109.5
H11A C11 H11C 109.5
H11B C11 H11C 109.5
C10 C12 H12A 109.5
C10 C12 H12B 109.5
H12A C12 H12B 109.5
C10 C12 H12C 109.5
H12A C12 H12C 109.5
H12B C12 H12C 109.5
C4 O1 H1O 110.9(13)
C5 O2 H2O 107.2(12)
C8 O3 H3O 108.4(12)

loop_
_geom_bond_atom_site_label_1
_geom_bond_atom_site_label_2
_geom_bond_distance
C1 C10 1.5319(18)
C1 C5 1.5427(16)
C1 C2 1.5522(17)
C1 H1 1.0000
C2 C3 1.5364(18)
C2 H2A 0.9900
C2 H2B 0.9900
C3 C4 1.5284(17)
C3 H3A 0.9900
C3 H3B 0.9900
C4 O1 1.4380(14)
C4 C11 1.5202(18)
C4 C5 1.5542(17)
C5 O2 1.4330(15)
C5 C6 1.5097(17)
C6 C7 1.3249(18)
C6 H6 0.9500
C7 C8 1.4983(19)
C7 H7 0.9500
C8 O3 1.4491(15)
C8 C9 1.5256(17)
C8 H8 1.0000
C9 C10 1.5332(18)
C9 H9A 0.9900
C9 H9B 0.9900
C10 C12 1.5367(18)
C10 H10 1.0000
C11 H11A 0.9800
C11 H11B 0.9800
C11 H11C 0.9800
C12 H12A 0.9800
C12 H12B 0.9800
C12 H12C 0.9800
O1 H1O 0.86(2)
O2 H2O 0.868(19)
O3 H3O 0.857(19)
O4 H1W 0.867(18)

loop_
_geom_hbond_atom_site_label_D
_geom_hbond_atom_site_label_H
_geom_hbond_atom_site_label_A
_geom_hbond_distance_DH
_geom_hbond_distance_HA
_geom_hbond_distance_DA
_geom_hbond_angle_DHA
_geom_hbond_site_symmetry_A
O3 H3O O1 0.857(19) 1.92(2) 2.7678(14) 170.7(17) 6_565
O1 H1O O4 0.86(2) 1.94(2) 2.7906(15) 167.8(18) 5_675
O2 H2O O3 0.868(19) 2.102(18) 2.9119(13) 155.1(16) 5_665
O4 H1W O3 0.867(18) 1.942(19) 2.7933(14) 166.8(18) .

loop_
_geom_torsion_atom_site_label_1
_geom_torsion_atom_site_label_2
_geom_torsion_atom_site_label_3
_geom_torsion_atom_site_label_4
_geom_torsion
C10 C1 C2 C3 139.85(11)
C5 C1 C2 C3 14.05(13)
C1 C2 C3 C4 13.11(14)
C2 C3 C4 O1 -151.82(10)
C2 C3 C4 C11 86.86(13)
C2 C3 C4 C5 -34.80(12)
C10 C1 C5 O2 -46.60(13)
C2 C1 C5 O2 78.06(11)
C10 C1 C5 C6 75.56(14)
C2 C1 C5 C6 -159.77(11)
C10 C1 C5 C4 -160.06(11)
C2 C1 C5 C4 -35.40(13)
O1 C4 C5 O2 48.59(13)
C11 C4 C5 O2 172.09(10)
C3 C4 C5 O2 -68.08(11)
O1 C4 C5 C6 -75.49(13)
C11 C4 C5 C6 48.01(14)
C3 C4 C5 C6 167.85(10)
O1 C4 C5 C1 160.37(10)
C11 C4 C5 C1 -76.12(12)
C3 C4 C5 C1 43.71(12)
O2 C5 C6 C7 58.11(16)
C1 C5 C6 C7 -61.28(17)
C4 C5 C6 C7 -179.27(13)
C5 C6 C7 C8 1.5(2)
C6 C7 C8 O3 179.35(13)
C6 C7 C8 C9 58.32(19)
O3 C8 C9 C10 166.00(12)
C7 C8 C9 C10 -75.12(17)
C5 C1 C10 C9 -62.64(15)
C2 C1 C10 C9 177.96(11)
C5 C1 C10 C12 175.53(12)
C2 C1 C10 C12 56.13(16)
C8 C9 C10 C1 63.72(17)
C8 C9 C10 C12 -173.07(14)
